data_2239817
loop_
_publ_author_name
'Nasri, Rawia'
'Fakhar Bourguiba, Noura'
'Zid, Mohamed Faouzi'
'Driss, Ahmed'

_publ_section_title
;
 Crystal structure of alluaudite-type Na~4~Co(MoO~4~)~3~
;
_journal_coeditor_code BR2240
_journal_issue 9
_journal_name_full 'Acta Crystallographica Section E'
_journal_page_first i47
_journal_page_last i48
_journal_paper_doi 10.1107/S1600536814016729
_journal_volume 70
_journal_year 2014
_chemical_formula_iupac 'Na4 Co (Mo O4)3'
_chemical_formula_moiety 'Co Mo3 Na4 O12'
_chemical_formula_structural 'Na4 Co (Mo O4)3'
_chemical_formula_sum 'Co Mo3 Na4 O12'
_chemical_formula_weight 630.71
_chemical_name_systematic
;
T\'etrasodium cobalt(II) tris[molybdate(VI)]
;
_space_group_IT_number 15
_symmetry_cell_setting monoclinic
_symmetry_space_group_name_Hall '-C 2yc'
_symmetry_space_group_name_H-M 'C 1 2/c 1'
_atom_sites_solution_primary direct
_atom_sites_solution_secondary difmap
_audit_creation_method SHELXL-97
_cell_angle_alpha 90.00
_cell_angle_beta 112.072(6)
_cell_angle_gamma 90.00
_cell_formula_units_Z 4
_cell_length_a 12.8770(8)
_cell_length_b 13.4384(9)
_cell_length_c 7.1292(7)
_cell_measurement_reflns_used 25
_cell_measurement_temperature 298(2)
_cell_measurement_theta_max 15
_cell_measurement_theta_min 10
_cell_volume 1143.27(16)
_computing_cell_refinement 'CAD-4 EXPRESS (Duisenberg, 1992; Mac\'i\<cek & Yordanov, 1992)'
_computing_data_collection 'CAD-4 EXPRESS (Duisenberg, 1992; Mac\'i\<cek & Yordanov, 1992)'
_computing_data_reduction 'XCAD4 (Harms & Wocadlo, 1995)'
_computing_molecular_graphics 'DIAMOND (Brandenburg & Putz, 1999)'
_computing_publication_material 'WinGX (Farrugia, 2012)'
_computing_structure_refinement 'SHELXL97 (Sheldrick, 2008)'
_computing_structure_solution 'SHELXS97 (Sheldrick, 2008)'
_diffrn_ambient_temperature 298(2)
_diffrn_measured_fraction_theta_full 1.000
_diffrn_measured_fraction_theta_max 1.000
_diffrn_measurement_device_type 'Enraf--Nonius CAD-4'
_diffrn_measurement_method \w/2\q
_diffrn_radiation_monochromator graphite
_diffrn_radiation_source 'fine-focus sealed tube'
_diffrn_radiation_type MoK\a
_diffrn_radiation_wavelength 0.71073
_diffrn_reflns_av_R_equivalents 0.0364
_diffrn_reflns_av_sigmaI/netI 0.0375
_diffrn_reflns_limit_h_max 16
_diffrn_reflns_limit_h_min -16
_diffrn_reflns_limit_k_max 17
_diffrn_reflns_limit_k_min -2
_diffrn_reflns_limit_l_max 9
_diffrn_reflns_limit_l_min -9
_diffrn_reflns_number 2898
_diffrn_reflns_theta_full 26.97
_diffrn_reflns_theta_max 26.97
_diffrn_reflns_theta_min 2.28
_diffrn_standards_decay_% 1.4
_diffrn_standards_interval_time 120
_diffrn_standards_number 2
_exptl_absorpt_coefficient_mu 4.851
_exptl_absorpt_correction_T_max 0.344
_exptl_absorpt_correction_T_min 0.214
_exptl_absorpt_correction_type psi-scan
_exptl_absorpt_process_details '(North <i>et al.</i>, 1968)'
_exptl_crystal_colour Blue
_exptl_crystal_density_diffrn 3.664
_exptl_crystal_density_method 'not measured'
_exptl_crystal_description prism
_exptl_crystal_F_000 1172
_exptl_crystal_size_max 0.84
_exptl_crystal_size_mid 0.28
_exptl_crystal_size_min 0.22
_refine_diff_density_max 1.138
_refine_diff_density_min -0.814
_refine_ls_extinction_coef 0.0136(5)
_refine_ls_extinction_expression Fc^*^=kFc[1+0.001xFc^2^\l^3^/sin(2\q)]^-1/4^
_refine_ls_extinction_method 'SHELXL97 (Sheldrick, 2008)'
_refine_ls_goodness_of_fit_ref 1.115
_refine_ls_matrix_type full
_refine_ls_number_parameters 95
_refine_ls_number_reflns 1242
_refine_ls_number_restraints 0
_refine_ls_restrained_S_all 1.115
_refine_ls_R_factor_all 0.0283
_refine_ls_R_factor_gt 0.0254
_refine_ls_shift/su_max 0.000
_refine_ls_shift/su_mean 0.000
_refine_ls_structure_factor_coef Fsqd
_refine_ls_weighting_details 'calc w=1/[\s^2^(Fo^2^)+(0.0303P)^2^+3.9296P] where P=(Fo^2^+2Fc^2^)/3'
_refine_ls_weighting_scheme calc
_refine_ls_wR_factor_gt 0.0635
_refine_ls_wR_factor_ref 0.0649
_reflns_number_gt 1156
_reflns_number_total 1242
_reflns_threshold_expression I>2\s(I)
_cod_data_source_file br2240sup1.cf
_cod_data_source_block I
_cod_original_cell_volume 1143.27(15)
_cod_original_sg_symbol_H-M 'C 2/c'
_cod_database_code 2239817
_cod_database_fobs_code 2239817

loop_
_symmetry_equiv_pos_as_xyz
'x, y, z'
'-x, y, -z+1/2'
'x+1/2, y+1/2, z'
'-x+1/2, y+1/2, -z+1/2'
'-x, -y, -z'
'x, -y, z-1/2'
'-x+1/2, -y+1/2, -z'
'x+1/2, -y+1/2, z-1/2'

loop_
_atom_site_type_symbol
_atom_site_label
_atom_site_fract_x
_atom_site_fract_y
_atom_site_fract_z
_atom_site_U_iso_or_equiv
_atom_site_adp_type
_atom_site_calc_flag
_atom_site_refinement_flags
_atom_site_occupancy
_atom_site_symmetry_multiplicity
Mo Mo1 0.0000 0.21721(3) 0.2500 0.01688(16) Uani d S 1 2
Mo Mo2 0.26106(3) 0.89054(2) 0.37349(4) 0.01710(15) Uani d . 1 1
Co Co1 0.28417(6) 0.16208(6) 0.37580(10) 0.01443(19) Uani d P 0.503(5) 1
Na Na1 0.28417(6) 0.16208(6) 0.37580(10) 0.01443(19) Uani d P 0.497(6) 1
Na Na2 0.0000 0.23993(19) 0.7500 0.0245(5) Uani d S 1 2
Na Na3 0.0000 0.0000 0.0000 0.0372(6) Uani d S 1 2
Na Na4 0.5000 0.0060(3) 0.7500 0.0454(7) Uani d S 1 2
O O1 0.2761(3) 0.8197(2) 0.1715(4) 0.0283(7) Uani d . 1 1
O O2 0.3244(3) 0.8298(2) 0.6100(4) 0.0264(6) Uani d . 1 1
O O3 0.1067(3) 0.1352(2) 0.2466(5) 0.0324(7) Uani d . 1 1
O O4 0.3248(3) 0.0080(3) 0.3900(5) 0.0345(7) Uani d . 1 1
O O5 0.1179(3) 0.9099(2) 0.3156(5) 0.0290(7) Uani d . 1 1
O O6 0.0439(2) 0.2916(2) 0.4718(4) 0.0238(6) Uani d . 1 1

loop_
_atom_site_aniso_label
_atom_site_aniso_U_11
_atom_site_aniso_U_22
_atom_site_aniso_U_33
_atom_site_aniso_U_12
_atom_site_aniso_U_13
_atom_site_aniso_U_23
Mo1 0.0256(3) 0.0134(2) 0.0097(2) 0.000 0.00436(17) 0.000
Mo2 0.0212(2) 0.0184(2) 0.0106(2) -0.00135(12) 0.00467(13) 0.00017(11)
Co1 0.0183(4) 0.0159(4) 0.0092(3) 0.0006(3) 0.0054(3) -0.0009(3)
Na1 0.0183(4) 0.0159(4) 0.0092(3) 0.0006(3) 0.0054(3) -0.0009(3)
Na2 0.0248(11) 0.0317(12) 0.0208(11) 0.000 0.0131(9) 0.000
Na3 0.0506(16) 0.0234(12) 0.0239(13) 0.0014(12) -0.0018(11) -0.0011(11)
Na4 0.0233(12) 0.0505(18) 0.0527(19) 0.000 0.0031(12) 0.000
O1 0.0368(16) 0.0338(17) 0.0165(13) -0.0011(14) 0.0124(12) -0.0011(12)
O2 0.0339(15) 0.0267(15) 0.0142(13) 0.0072(13) 0.0041(11) 0.0009(11)
O3 0.0363(16) 0.0248(15) 0.0289(16) 0.0052(13) 0.0042(13) -0.0075(13)
O4 0.0416(18) 0.0309(17) 0.0294(16) -0.0123(15) 0.0114(14) 0.0030(14)
O5 0.0266(15) 0.0268(15) 0.0329(16) 0.0042(12) 0.0104(13) 0.0043(13)
O6 0.0306(15) 0.0293(15) 0.0127(12) -0.0020(12) 0.0094(11) -0.0047(11)

loop_
_atom_type_symbol
_atom_type_description
_atom_type_scat_dispersion_real
_atom_type_scat_dispersion_imag
_atom_type_scat_source
O O 0.0106 0.0060 'International Tables Vol C Tables 4.2.6.8 and 6.1.1.4'
Na Na 0.0362 0.0249 'International Tables Vol C Tables 4.2.6.8 and 6.1.1.4'
Co Co 0.3494 0.9721 'International Tables Vol C Tables 4.2.6.8 and 6.1.1.4'
Mo Mo -1.6832 0.6857 'International Tables Vol C Tables 4.2.6.8 and 6.1.1.4'

loop_
_geom_angle_atom_site_label_1
_geom_angle_atom_site_label_2
_geom_angle_atom_site_label_3
_geom_angle_site_symmetry_1
_geom_angle_site_symmetry_3
_geom_angle
O3 Mo1 O3 2 . 102.9(2)
O3 Mo1 O6 2 . 109.14(14)
O3 Mo1 O6 . . 111.98(14)
O3 Mo1 O6 2 2 111.98(14)
O3 Mo1 O6 . 2 109.14(14)
O6 Mo1 O6 . 2 111.42(19)
O5 Mo2 O4 . 1_565 107.81(16)
O5 Mo2 O2 . . 111.10(15)
O4 Mo2 O2 1_565 . 108.20(15)
O5 Mo2 O1 . . 108.10(15)
O4 Mo2 O1 1_565 . 109.90(15)
O2 Mo2 O1 . . 111.66(14)
O4 Co1 O2 . 6_565 87.41(13)
O4 Co1 O3 . . 93.43(13)
O2 Co1 O3 6_565 . 101.57(12)
O4 Co1 O6 . 7_556 93.97(13)
O2 Co1 O6 6_565 7_556 83.55(11)
O3 Co1 O6 . 7_556 171.19(12)
O4 Co1 O1 . 6_566 99.48(13)
O2 Co1 O1 6_565 6_566 166.02(13)
O3 Co1 O1 . 6_566 90.22(12)
O6 Co1 O1 7_556 6_566 83.85(11)
O4 Co1 O1 . 4_545 173.29(12)
O2 Co1 O1 6_565 4_545 90.23(11)
O3 Co1 O1 . 4_545 80.90(12)
O6 Co1 O1 7_556 4_545 92.00(12)
O1 Co1 O1 6_566 4_545 84.19(12)

loop_
_geom_bond_atom_site_label_1
_geom_bond_atom_site_label_2
_geom_bond_site_symmetry_2
_geom_bond_distance
Mo1 O3 2 1.769(3)
Mo1 O3 . 1.769(3)
Mo1 O6 . 1.774(3)
Mo1 O6 2 1.774(3)
Mo2 O5 . 1.750(3)
Mo2 O4 1_565 1.762(3)
Mo2 O2 . 1.772(3)
Mo2 O1 . 1.796(3)
Co1 O4 . 2.129(4)
Co1 O2 6_565 2.146(3)
Co1 O3 . 2.149(3)
Co1 O6 7_556 2.159(3)
Co1 O1 6_566 2.164(3)
Co1 O1 4_545 2.237(3)
Na2 O6 2_556 2.361(3)
Na2 O6 . 2.361(3)
Na2 O2 4_546 2.424(3)
Na2 O2 3_445 2.424(3)
Na2 O5 5_566 2.458(4)
Na2 O5 6_566 2.458(4)
Na3 O5 5_565 2.503(3)
Na3 O5 1_545 2.503(3)
Na3 O3 5 2.543(3)
Na3 O3 . 2.543(3)
Na3 O5 6_565 2.646(3)
Na3 O5 2_545 2.646(3)
Na4 O4 2_656 2.706(3)
Na4 O4 . 2.706(3)
Na4 O4 5_656 2.795(4)
Na4 O4 6_556 2.795(4)
